data_4513661
loop_
_publ_author_name
'Kim, Yejin'
'Mckinley, Emma J.'
'Christensen, Kirsten E.'
'Rees, Nicholas H.'
'Thompson, Amber L.'

_publ_section_title
;
 Toward the Understanding of Modulation in Molecular Materials:
 Barluenga's Reagent and its Analogues.
;
_journal_coden_ASTM CGDEFU
_journal_issue 12
_journal_name_full 'Crystal Growth & Design'
_journal_page_first 6294
_journal_page_last 6301
_journal_paper_doi 10.1021/cg500983s
_journal_volume 14
_journal_year 2014
_chemical_formula_moiety 'C10 H10 I N2, B F4'
_chemical_formula_sum 'C10 H10 B F4 I N2'
_chemical_formula_weight 371.9
_chemical_melting_point ?
_space_group_IT_number 15
_space_group_ssg_name C2/c(0\b0)s0
_symmetry_cell_setting monoclinic
_symmetry_space_group_name_Hall '-C 2yc'
_symmetry_space_group_name_H-M 'C 1 2/c 1'
_audit_creation_method 'Jana2006 Version : 19/05/2014'
_cell_angle_alpha 90
_cell_angle_beta 113.236(10)
_cell_angle_gamma 90
_cell_formula_units_Z 4
_cell_length_a 12.3353(13)
_cell_length_b 7.9515(8)
_cell_length_c 14.7011(16)
_cell_measurement_reflns_used 2739
_cell_measurement_temperature 210.01(10)
_cell_measurement_theta_max 30.58
_cell_measurement_theta_min 3.04
_cell_modulation_dimension 1
_cell_volume 1325.0(3)
_computing_cell_refinement
;
CrysAlisPro, Agilent Technologies,
Version 1.171.36.8 (release 13-04-2012 CrysAlis171 .NET)
(compiled Apr 13 2012,18:42:44)
;
_computing_data_collection
;
CrysAlisPro, Agilent Technologies,
Version 1.171.36.8 (release 13-04-2012 CrysAlis171 .NET)
(compiled Apr 13 2012,18:42:44)
;
_computing_data_reduction
;
CrysAlisPro, Agilent Technologies,
Version 1.171.36.8 (release 13-04-2012 CrysAlis171 .NET)
(compiled Apr 13 2012,18:42:44)
;
_computing_molecular_graphics 'Diamond3 (Brandenburg et al. 2005)'
_computing_publication_material 'Jana2006 (Petricek et al. 2006)'
_computing_structure_refinement 'Jana2006 (Petricek et al. 2006)'
_computing_structure_solution 'Superflip (Palatinus et al. 2007)'
_diffrn_ambient_temperature 210.01
_diffrn_detector CCD
_diffrn_detector_area_resol_mean 10.5035
_diffrn_measured_fraction_theta_full 0.98
_diffrn_measured_fraction_theta_max 0.89
_diffrn_measurement_device 'four-cycle diffractometer'
_diffrn_measurement_device_type 'SuperNova, Dual, Cu at zero, Atlas'
_diffrn_measurement_method '\w scans'
_diffrn_radiation_monochromator mirror
_diffrn_radiation_probe x-ray
_diffrn_radiation_source 'SuperNova (Mo) X-ray Source'
_diffrn_radiation_type 'Mo K\a'
_diffrn_radiation_wavelength 0.7107
_diffrn_reflns_av_R_equivalents 0.0433
_diffrn_reflns_av_unetI/netI 0.0678
_diffrn_reflns_limit_h_max 17
_diffrn_reflns_limit_h_min -17
_diffrn_reflns_limit_index_m_1_max 1
_diffrn_reflns_limit_index_m_1_min -1
_diffrn_reflns_limit_k_max 9
_diffrn_reflns_limit_k_min -11
_diffrn_reflns_limit_l_max 19
_diffrn_reflns_limit_l_min -20
_diffrn_reflns_number 19088
_diffrn_reflns_theta_full 28.67
_diffrn_reflns_theta_max 30.64
_diffrn_reflns_theta_min 3.05
_diffrn_standards_number 0
_exptl_absorpt_coefficient_mu 2.446
_exptl_absorpt_correction_T_max 1
_exptl_absorpt_correction_T_min 0.787
_exptl_absorpt_correction_type multi-scan
_exptl_absorpt_process_details
;
CrysAlisPro, Agilent Technologies,
Version 1.171.36.8 (release 13-04-2012 CrysAlis171 .NET)
(compiled Apr 13 2012,18:42:44)
Empirical absorption correction using spherical harmonics,
 implemented in SCALE3 ABSPACK scaling algorithm.
;
_exptl_crystal_colour clear_pale_colourless
_exptl_crystal_density_diffrn 1.8638
_exptl_crystal_description block
_exptl_crystal_F_000 712
_exptl_crystal_size_max 0.18
_exptl_crystal_size_mid 0.10
_exptl_crystal_size_min 0.05
_refine_diff_density_max 7.73
_refine_diff_density_min -7.97
_refine_ls_extinction_method none
_refine_ls_goodness_of_fit_gt 1.48
_refine_ls_goodness_of_fit_ref 1.20
_refine_ls_hydrogen_treatment constr
_refine_ls_number_constraints 9
_refine_ls_number_parameters 196
_refine_ls_number_reflns 5442
_refine_ls_number_restraints 6
_refine_ls_R_factor_all 0.1488
_refine_ls_R_factor_gt 0.0386
_refine_ls_shift/su_max 0.0005
_refine_ls_shift/su_mean 0.0001
_refine_ls_structure_factor_coef Fsqd
_refine_ls_weighting_details w=1/(\s^2^(I)+0.0004I^2^)
_refine_ls_weighting_scheme sigma
_refine_ls_wR_factor_gt 0.0873
_refine_ls_wR_factor_ref 0.1331
_reflns_number_gt 1670
_reflns_number_total 5442
_reflns_threshold_expression I>3\s(I)
_oxford_structure_analysis_title 026ejm11-210K
_cod_data_source_file cg500983s_si_003.cif
_cod_data_source_block IPy2BF4-210K-modulated
_cod_depositor_comments
;
The following automatic conversions were performed:

'_chemical_melting_point' value 'not measured' was changed to '?' -
the value is undefined or not given.

'_diffrn_radiation_probe' value 'X-ray' changed to 'x-ray' according
to /home/saulius/struct/CIF-dictionaries/IUCr/cif_core.dic dictionary
named 'cif_core.dic' version 2.4.5 from 2014-11-21.

Automatic conversion script
Id: cif_fix_values 3866 2015-08-17 15:13:47Z robertas 
;
_cod_original_formula_sum 'C10 H10 B1 F4 I1 N2'
_cod_database_code 4513661

loop_
_space_group_symop_id
_space_group_symop_operation_xyz
1 x,y,z
2 -x,y,-z+0.5
3 x+0.5,y+0.5,z
4 -x+0.5,y+0.5,-z+0.5
5 -x,-y,-z
6 x,-y,z+0.5
7 -x+0.5,-y+0.5,-z
8 x+0.5,-y+0.5,z+0.5

loop_
_space_group_symop_ssg_id
_space_group_symop_ssg_operation_algebraic
1 x1,x2,x3,x4
2 -x1,x2,-x3+1/2,x4+1/2
3 -x1,-x2,-x3,-x4
4 x1,-x2,x3+1/2,-x4+1/2
5 x1+1/2,x2+1/2,x3,x4
6 -x1+1/2,x2+1/2,-x3+1/2,x4+1/2
7 -x1+1/2,-x2+1/2,-x3,-x4
8 x1+1/2,-x2+1/2,x3+1/2,-x4+1/2

loop_
_atom_site_label
_atom_site_type_symbol
_atom_site_fract_x
_atom_site_fract_y
_atom_site_fract_z
_atom_site_adp_type
_atom_site_U_iso_or_equiv
_atom_site_site_symmetry_multiplicity
_atom_site_occupancy
_atom_site_calc_flag
I1 I 0.75 0.25 0 Uani 0.04408(16) 4 1 d
N1 N 0.6767(3) 0.0378(4) 0.0607(2) Uani 0.0461(14) 8 1 d
C1 C 0.6674(4) 0.0550(6) 0.1473(3) Uani 0.059(2) 8 1 d
C2 C 0.6262(4) -0.0756(8) 0.1872(4) Uani 0.067(3) 8 1 d
C3 C 0.5939(4) -0.2226(8) 0.1353(5) Uani 0.068(3) 8 1 d
C4 C 0.6441(4) -0.1059(6) 0.0103(4) Uani 0.057(2) 8 1 d
C5 C 0.6022(5) -0.2390(7) 0.0461(5) Uani 0.065(3) 8 1 d
F1 F 1.0206(7) 0.0134(8) 0.7870(5) Uani 0.172(6) 8 0.5 d
F2 F 0.0483(5) 0.0960(6) 0.6550(4) Uani 0.101(3) 8 0.5 d
B1 B 1.0109(10) 0.1418(11) 0.7275(7) Uani 0.063(5) 8 0.5 d
F3 F 0.9184(5) 0.2701(8) 0.7201(5) Uani 0.108(3) 8 0.5 d
F4 F 0.9010(5) 0.2059(9) 0.6845(5) Uani 0.115(3) 8 0.5 d
H1c1 H 0.689476 0.159192 0.182502 Uiso 0.046(11) 8 1 d
H1c2 H 0.615(4) -0.056(6) 0.247(3) Uiso 0.078(16) 8 1 d
H1c3 H 0.560(4) -0.305(6) 0.160(3) Uiso 0.064(15) 8 1 d
H1c4 H 0.651(3) -0.106(5) -0.055(3) Uiso 0.049(11) 8 1 d
H1c5 H 0.578(4) -0.328(6) 0.007(3) Uiso 0.063(16) 8 1 d

loop_
_atom_site_aniso_label
_atom_site_aniso_type_symbol
_atom_site_aniso_U_11
_atom_site_aniso_U_22
_atom_site_aniso_U_33
_atom_site_aniso_U_12
_atom_site_aniso_U_13
_atom_site_aniso_U_23
I1 I 0.0387(2) 0.0443(2) 0.0479(2) 0.00002(17) 0.01567(18) 0.00577(16)
N1 N 0.0390(19) 0.046(2) 0.050(2) 0.0011(16) 0.0147(17) 0.0090(16)
C1 C 0.062(3) 0.057(3) 0.056(3) -0.002(2) 0.021(3) 0.006(2)
C2 C 0.058(3) 0.081(4) 0.060(4) -0.002(3) 0.021(3) 0.017(3)
C3 C 0.045(3) 0.064(4) 0.087(5) 0.000(3) 0.016(3) 0.029(4)
C4 C 0.051(3) 0.054(3) 0.062(3) 0.001(2) 0.018(3) 0.004(2)
C5 C 0.053(3) 0.048(3) 0.084(5) -0.006(3) 0.014(3) 0.001(3)
F1 F 0.294(9) 0.115(5) 0.171(8) 0.047(6) 0.161(7) 0.083(5)
F2 F 0.165(5) 0.067(3) 0.098(4) 0.008(3) 0.082(4) -0.007(3)
B1 B 0.085(8) 0.045(5) 0.070(7) -0.008(5) 0.042(6) -0.003(4)
F3 F 0.115(5) 0.136(6) 0.083(4) 0.047(4) 0.049(4) 0.037(4)
F4 F 0.058(4) 0.167(6) 0.098(5) 0.021(4) 0.008(3) -0.028(4)

loop_
_atom_site_displace_Fourier_atom_site_label
_atom_site_displace_Fourier_axis
_atom_site_displace_Fourier_wave_vector_seq_id
_atom_site_displace_Fourier_param_cos
_atom_site_displace_Fourier_param_sin
I1 x 1 0 0.00048(4)
I1 y 1 0 -0.00346(7)
I1 z 1 0 -0.00539(4)
N1 x 1 0.0010(4) 0.0011(4)
N1 y 1 0.0055(6) -0.0121(6)
N1 z 1 0.0032(3) -0.0110(3)
C1 x 1 0.0070(5) 0.0030(5)
C1 y 1 0.0131(8) -0.0243(8)
C1 z 1 0.0061(4) -0.0099(4)
C2 x 1 0.0093(6) -0.0013(6)
C2 y 1 0.0005(11) -0.0391(10)
C2 z 1 0.0025(5) -0.0182(5)
C3 x 1 0.0044(6) -0.0013(6)
C3 y 1 -0.0155(10) -0.0296(10)
C3 z 1 -0.0090(7) -0.0246(6)
C4 x 1 -0.0038(5) 0.0034(5)
C4 y 1 0.0017(8) -0.0095(8)
C4 z 1 -0.0039(5) -0.0166(5)
C5 x 1 -0.0009(7) 0.0046(6)
C5 y 1 -0.0070(8) -0.0177(9)
C5 z 1 -0.0139(7) -0.0226(6)
H1c1 x 1 0.008 0.007
H1c1 y 1 0.0238 -0.0215
H1c1 z 1 0.0059 -0.0033
H1c2 x 1 0.023(5) -0.007(5)
H1c2 y 1 0.016(7) -0.027(7)
H1c2 z 1 0.015(4) -0.023(4)
H1c3 x 1 0.001(5) 0.007(4)
H1c3 y 1 -0.047(7) -0.029(8)
H1c3 z 1 -0.028(4) -0.019(4)
H1c4 x 1 -0.015(4) -0.001(4)
H1c4 y 1 -0.001(5) -0.009(5)
H1c4 z 1 -0.002(3) -0.017(3)
H1c5 x 1 -0.002(5) -0.001(5)
H1c5 y 1 -0.016(7) -0.027(7)
H1c5 z 1 -0.022(4) -0.020(4)

loop_
_atom_site_Fourier_wave_vector_seq_id
_jana_atom_site_fourier_wave_vector_q1_coeff
1 1

loop_
_atom_site_occ_Fourier_atom_site_label
_atom_site_occ_Fourier_wave_vector_seq_id
_atom_site_occ_Fourier_param_cos
_atom_site_occ_Fourier_param_sin
F1 1 0.502(13) -0.051(8)
F2 1 0.493(6) 0.120(6)
B1 1 0.48(2) 0.209(16)
F3 1 -0.427(13) -0.279(10)
F4 1 0.458(14) 0.193(9)

loop_
_atom_type_symbol
_atom_type_scat_dispersion_real
_atom_type_scat_dispersion_imag
_atom_type_scat_source
C 0.0033 0.0016 'International Tables Vol C tables 4.2.6.8 and 6.1.1.1'
H 0.0000 0.0000 'International Tables Vol C tables 4.2.6.8 and 6.1.1.1'
B 0.0013 0.0007 'International Tables Vol C tables 4.2.6.8 and 6.1.1.1'
F 0.0171 0.0103 'International Tables Vol C tables 4.2.6.8 and 6.1.1.1'
I -0.4742 1.8119 'International Tables Vol C tables 4.2.6.8 and 6.1.1.1'
N 0.0061 0.0033 'International Tables Vol C tables 4.2.6.8 and 6.1.1.1'

loop_
_cell_wave_vector_seq_id
_cell_wave_vector_x
_cell_wave_vector_y
_cell_wave_vector_z
1 0.000000 0.562200 0.000000

loop_
_geom_angle_atom_site_label_1
_geom_angle_atom_site_label_2
_geom_angle_atom_site_label_3
_geom_angle_site_ssg_symmetry_1
_geom_angle_site_ssg_symmetry_3
_geom_angle_av
_geom_angle_min
_geom_angle_max
N1 I1 N1 . 7_6555 179.3(2) 178.9(2) 180.0(5)
I1 N1 C1 . . 120.1(5) 119.5(5) 120.6(5)
I1 N1 C4 . . 120.1(6) 119.6(6) 120.5(6)
C1 N1 C4 . . 119.9(7) 119.3(7) 120.3(7)
N1 C1 C2 . . 120.9(7) 120.0(7) 121.9(7)
N1 C1 H1c1 . . 119.53 119.08 120.05
C2 C1 H1c1 . . 119.53 119.02 120
C1 C2 C3 . . 118.7(10) 116.7(10) 120.6(10)
C1 C2 H1c2 . . 119(4) 107(4) 131(5)
C3 C2 H1c2 . . 122(4) 111(5) 132(4)
C2 C3 C5 . . 120.3(10) 118.3(10) 122.3(10)
C2 C3 H1c3 . . 117(5) 103(5) 131(5)
C5 C3 H1c3 . . 122(5) 110(5) 135(5)
N1 C4 C5 . . 121.7(9) 119.5(9) 124.2(9)
N1 C4 H1c4 . . 114(3) 108(3) 121(4)
C5 C4 H1c4 . . 124(3) 116(4) 132(3)
C3 C5 C4 . . 118.5(9) 116.5(9) 120.3(8)
C3 C5 H1c5 . . 125(6) 117(5) 133(6)
C4 C5 H1c5 . . 116(6) 106(6) 126(5)
F1 F1 B1 2_7565 . 53.5(6) 53.5(6) 53.5(6)
F1 F1 B1 2_7565 2_7565 78.3(8) 78.3(8) 78.3(8)
B1 F1 B1 . 2_7565 37.6(9) 37.6(9) 37.6(9)
F1 B1 F1 . 2_7565 48.2(6) 48.2(6) 48.2(6)
F1 B1 F2 . 1_6555 109.9(8) 109.9(8) 109.9(8)
F1 B1 B1 . 2_7565 55.1(10) 55.1(10) 55.1(10)
F1 B1 F3 . 2_7565 109.5(8) 109.5(8) 109.5(8)
F1 B1 F4 . . 114.5(11) 114.5(11) 114.5(11)
F1 B1 F4 . 2_7565 80.6(7) 80.6(7) 80.6(7)
F1 B1 F2 2_7565 1_6555 78.4(9) 78.4(9) 78.4(9)
F1 B1 B1 2_7565 2_7565 87.3(13) 87.3(13) 87.3(13)
F1 B1 F3 2_7565 2_7565 156.3(9) 156.3(9) 156.3(9)
F1 B1 F4 2_7565 . 92.7(9) 92.7(9) 92.7(9)
F1 B1 F4 2_7565 2_7565 127.3(9) 127.3(9) 127.3(9)
F2 B1 B1 1_6555 2_7565 164.5(12) 164.5(12) 164.5(12)
F2 B1 F3 1_6555 2_7565 107.5(10) 107.5(10) 107.5(10)
F2 B1 F4 1_6555 . 108.7(7) 108.7(7) 108.7(7)
F2 B1 F4 1_6555 2_7565 115.7(10) 115.7(10) 115.7(10)
B1 B1 F3 2_7565 2_7565 83.3(10) 83.3(10) 83.3(10)
B1 B1 F4 2_7565 . 77.6(12) 77.6(12) 77.6(12)
B1 B1 F4 2_7565 2_7565 68.6(10) 68.6(10) 68.6(10)
F3 B1 F4 2_7565 . 106.4(8) 106.4(8) 106.4(8)
F3 B1 F4 2_7565 2_7565 29.2(4) 29.2(4) 29.2(4)
F4 B1 F4 . 2_7565 124.1(9) 124.1(9) 124.1(9)
B1 F3 F4 2_7565 . 79.4(8) 79.4(8) 79.4(8)
B1 F4 B1 . 2_7565 33.7(8) 33.7(8) 33.7(8)
B1 F4 F3 . . 88.2(8) 88.2(8) 88.2(8)
B1 F4 F3 2_7565 . 71.4(8) 71.4(8) 71.4(8)

loop_
_geom_bond_atom_site_label_1
_geom_bond_atom_site_label_2
_geom_bond_site_ssg_symmetry_2
_geom_bond_distance_av
_geom_bond_distance_min
_geom_bond_distance_max
I1 N1 . 2.261(6) 2.255(6) 2.271(6)
I1 N1 7_6555 2.261(6) 2.255(6) 2.271(6)
N1 C1 . 1.333(11) 1.326(11) 1.344(11)
N1 C4 . 1.337(10) 1.329(10) 1.346(10)
C1 C2 . 1.387(14) 1.370(14) 1.409(14)
C1 H1c1 . 1.0(9) 1.0(10) 1.0(10)
C2 C3 . 1.370(14) 1.355(15) 1.389(15)
C2 H1c2 . 0.97(9) 0.88(9) 1.07(9)
C3 C5 . 1.366(18) 1.352(18) 1.380(18)
C3 H1c3 . 0.95(8) 0.88(9) 1.01(9)
C4 C5 . 1.375(14) 1.356(14) 1.402(14)
C4 H1c4 . 0.99(7) 0.91(7) 1.09(7)
C5 H1c5 . 0.89(7) 0.78(7) 1.01(7)
F1 F1 2_7565 1.003(10) 1.003(10) 1.003(10)
F1 B1 . 1.319(12) 1.319(12) 1.319(12)
F1 B1 2_7565 1.083(11) 1.083(11) 1.083(11)
F2 B1 1_4555 1.368(15) 1.368(15) 1.368(15)
B1 B1 2_7565 0.805(19) 0.805(19) 0.805(19)
B1 F3 2_7565 1.365(11) 1.365(11) 1.365(11)
B1 F4 . 1.350(12) 1.350(12) 1.350(12)
B1 F4 2_7565 1.416(11) 1.416(11) 1.416(11)
F3 F4 . 0.702(10) 0.702(10) 0.702(10)

loop_
_restr_distance_atom_site_label_1
_restr_distance_atom_site_label_2
_restr_distance_site_symmetry_2
_restr_distance_target
_restr_distance_target_weight_param
B1 F1 . -999 0.01
B1 F1 2_7565 -999 0.01
B1 F2 1_6555 -999 0.01
B1 F3 2_7565 -999 0.01
B1 F4 . -999 0.01
B1 F4 2_7565 -999 0.01

loop_
_jana_atom_site_occ_fourier_absolute_site_label
_jana_atom_site_occ_fourier_absolute
F1 0.5
F2 0.5
B1 0.5
F3 0.5
F4 0.5
